data_2101872
loop_
_publ_author_name
'Gjerl\/ov, A.'
'Larsen, S.'

_publ_section_title
;
 A Study of Diastereomeric Mandelate Salts of Cinchonidine and the
 Relation to Their Quasidiastereomeric Analogues
;
_journal_issue 4
_journal_name_full 'Acta Crystallographica Section B'
_journal_page_first 708
_journal_page_last 718
_journal_paper_doi 10.1107/S0108768197003480
_journal_volume 53
_journal_year 1997
_chemical_formula_moiety
;
C~19~H~23~N~2~O^+^C~8~H~7~O~3~^-^
;
_chemical_formula_sum 'C27 H30 N2 O4'
_chemical_formula_weight 446.53
_chemical_name_systematic
;
cinchonidinium (S)-mandelate
;
_space_group_crystal_system monoclinic
_space_group_IT_number 5
_space_group_name_Hall 'C 2y'
_space_group_name_H-M_alt 'C 1 2 1'
_audit_creation_method SHELXL
_cell_angle_alpha 90.00
_cell_angle_beta 109.304(8)
_cell_angle_gamma 90.00
_cell_formula_units_Z 4
_cell_length_a 21.400(2)
_cell_length_b 6.2777(6)
_cell_length_c 17.853(2)
_cell_measurement_reflns_used 22
_cell_measurement_temperature 122.0(10)
_cell_measurement_theta_max 45.19
_cell_measurement_theta_min 37.91
_cell_volume 2263.6(4)
_computing_cell_refinement 'CAD-4 Software (Enraf-Nonius, 1989)'
_computing_data_collection 'CAD-4 Software (Enraf-Nonius, 1989)'
_computing_data_reduction 'DREADD (Blessing, 1987)'
_computing_molecular_graphics 'ORTEPII (Johnson, 1976)'
_computing_publication_material
;
SHELXL-93 (Sheldrick, 1995) and local programs
;
_computing_structure_refinement 'SHELXL-93 (Sheldrick, 1995)'
_computing_structure_solution 'SHELXS-86 (Sheldrick, 1990)'
_diffrn_ambient_temperature 122.0(10)
_diffrn_measurement_device 'Enraf Nonius CAD4'
_diffrn_measurement_method \w-2\q
_diffrn_radiation_monochromator graphite
_diffrn_radiation_source 'fine-focus sealed tube'
_diffrn_radiation_type CuK\a
_diffrn_radiation_wavelength 1.54184
_diffrn_reflns_av_R_equivalents 0.0124
_diffrn_reflns_limit_h_max 25
_diffrn_reflns_limit_h_min -26
_diffrn_reflns_limit_k_max 7
_diffrn_reflns_limit_k_min -7
_diffrn_reflns_limit_l_max 22
_diffrn_reflns_limit_l_min 0
_diffrn_reflns_number 3022
_diffrn_reflns_theta_max 74.94
_diffrn_reflns_theta_min 2.62
_diffrn_standards_decay_% 4.2
_diffrn_standards_interval_time 166.7
_diffrn_standards_number 3
_exptl_absorpt_coefficient_mu 0.708
_exptl_absorpt_correction_type none
_exptl_crystal_colour white
_exptl_crystal_density_diffrn 1.310
_exptl_crystal_density_method none
_exptl_crystal_description needle
_exptl_crystal_F_000 952
_exptl_crystal_size_max 0.40
_exptl_crystal_size_mid 0.13
_exptl_crystal_size_min 0.13
_refine_diff_density_max 0.236
_refine_diff_density_min -0.201
_refine_ls_abs_structure_details 'Flack H D (1983), Acta Cryst. A39, 876-881'
_refine_ls_abs_structure_Flack -0.01(15)
_refine_ls_extinction_coef 0.0034(2)
_refine_ls_extinction_method SHELXL
_refine_ls_goodness_of_fit_all 0.944
_refine_ls_goodness_of_fit_obs 0.946
_refine_ls_hydrogen_treatment refxyz
_refine_ls_matrix_type full
_refine_ls_number_parameters 389
_refine_ls_number_reflns 2707
_refine_ls_number_restraints 1
_refine_ls_restrained_S_all 0.944
_refine_ls_restrained_S_obs 0.946
_refine_ls_R_factor_all 0.0261
_refine_ls_R_factor_obs 0.0259
_refine_ls_shift/esd_max 0.030
_refine_ls_shift/esd_mean 0.003
_refine_ls_structure_factor_coef Fsqd
_refine_ls_weighting_details 'w=1/[\s^2^(Fo^2^)+(0.0583P)^2^+0.7316P] where P=(Fo^2^+2Fc^2^)/3'
_refine_ls_weighting_scheme calc
_refine_ls_wR_factor_all 0.0723
_refine_ls_wR_factor_obs 0.0721
_reflns_number_observed 2684
_reflns_number_total 2707
_reflns_observed_criterion >2sigma(I)
_cod_data_source_file ab0369.cif
_cod_data_source_block S
_cod_depositor_comments
;
 Changing the space group from 'P 2y' to 'C 2y' after consulting the original
 publication. All related space group information was changed accordingly.

 Antanas Vaitkus,
 2017-07-05

The following automatic conversions were performed:

'_refine_ls_weighting_scheme' value 'calc
w=1/[\s^2^(Fo^2^)+(0.0583P)^2^+0.7316P] where P=(Fo^2^+2Fc^2^)/3' was
changed to 'calc'. New tag '_refine_ls_weighting_details' was
created. The value of the new tag was set to
'w=1/[\s^2^(Fo^2^)+(0.0583P)^2^+0.7316P] where P=(Fo^2^+2Fc^2^)/3'.

Automatic conversion script
Id: cif_fix_values 3143 2015-03-26 13:38:13Z robertas 
;
_cod_original_sg_symbol_H-M 'C 2'
_cod_database_code 2101872

loop_
_space_group_symop_id
_space_group_symop_operation_xyz
1 x,y,z
2 -x,y,-z
3 x+1/2,y+1/2,z
4 -x+1/2,y+1/2,-z

loop_
_atom_site_aniso_label
_atom_site_aniso_U_11
_atom_site_aniso_U_22
_atom_site_aniso_U_33
_atom_site_aniso_U_12
_atom_site_aniso_U_13
_atom_site_aniso_U_23
O1 0.0315(6) 0.0271(6) 0.0198(5) -0.0029(5) 0.0075(4) 0.0032(4)
O2 0.0295(5) 0.0296(6) 0.0219(5) 0.0000(5) 0.0114(4) -0.0056(5)
O3 0.0460(7) 0.0506(9) 0.0185(5) -0.0298(7) -0.0027(5) 0.0055(6)
C1 0.0160(6) 0.0288(8) 0.0160(6) 0.0009(6) 0.0069(5) 0.0024(6)
C2 0.0176(6) 0.0309(8) 0.0201(6) -0.0014(6) 0.0029(5) 0.0039(6)
C3 0.0152(6) 0.0238(7) 0.0177(6) 0.0024(6) 0.0014(5) 0.0062(6)
C4 0.0240(7) 0.0241(8) 0.0273(7) 0.0002(6) 0.0006(6) 0.0045(6)
C5 0.0265(8) 0.0374(11) 0.0399(9) -0.0104(8) -0.0075(7) 0.0207(8)
C6 0.0193(7) 0.0711(15) 0.0326(8) -0.0082(9) 0.0030(6) 0.0216(10)
C7 0.0246(8) 0.0717(14) 0.0240(7) 0.0078(9) 0.0085(6) 0.0056(9)
C8 0.0218(6) 0.0359(9) 0.0208(6) 0.0030(7) 0.0035(5) 0.0005(7)
O4 0.0264(5) 0.0178(5) 0.0168(4) 0.0002(4) 0.0041(4) 0.0031(4)
N1 0.0196(5) 0.0340(8) 0.0184(5) -0.0057(6) 0.0032(4) 0.0030(5)
N2 0.0176(5) 0.0178(6) 0.0133(5) -0.0021(5) 0.0036(4) -0.0021(4)
C9 0.0155(6) 0.0223(7) 0.0150(5) -0.0036(6) 0.0043(5) 0.0019(6)
C10 0.0164(6) 0.0225(7) 0.0186(6) -0.0021(6) 0.0064(5) 0.0038(6)
C11 0.0209(6) 0.0256(8) 0.0233(6) -0.0010(6) 0.0068(5) 0.0014(6)
C12 0.0279(7) 0.0255(8) 0.0323(7) 0.0017(7) 0.0116(6) 0.0023(7)
C13 0.0236(7) 0.0294(9) 0.0373(8) 0.0049(7) 0.0118(6) 0.0124(7)
C14 0.0193(6) 0.0359(9) 0.0239(7) 0.0004(7) 0.0054(5) 0.0127(7)
C15 0.0172(6) 0.0296(8) 0.0192(6) -0.0036(6) 0.0061(5) 0.0054(6)
C16 0.0225(7) 0.0304(8) 0.0176(6) -0.0070(6) 0.0048(5) -0.0027(6)
C17 0.0193(6) 0.0228(7) 0.0182(6) -0.0038(6) 0.0048(5) -0.0012(6)
C18 0.0168(6) 0.0175(6) 0.0143(5) -0.0005(5) 0.0041(5) 0.0007(5)
C19 0.0161(6) 0.0176(6) 0.0121(5) -0.0007(5) 0.0022(5) -0.0005(5)
C20 0.0192(6) 0.0211(7) 0.0160(6) -0.0036(6) 0.0061(5) -0.0036(6)
C21 0.0172(6) 0.0182(7) 0.0188(6) 0.0001(5) 0.0055(5) -0.0007(5)
C22 0.0225(7) 0.0198(7) 0.0240(7) 0.0031(6) 0.0059(5) 0.0037(6)
C23 0.0192(6) 0.0223(7) 0.0153(6) -0.0011(6) 0.0010(5) 0.0030(6)
C24 0.0209(6) 0.0156(6) 0.0208(6) -0.0035(6) 0.0050(5) -0.0021(6)
C25 0.0150(6) 0.0184(7) 0.0197(6) -0.0022(5) 0.0033(5) 0.0006(5)
C26 0.0307(7) 0.0206(8) 0.0213(6) -0.0008(6) 0.0077(6) 0.0015(6)
C27 0.0465(10) 0.0450(11) 0.0396(9) -0.0028(10) 0.0202(8) 0.0155(9)

loop_
_atom_site_label
_atom_site_fract_x
_atom_site_fract_y
_atom_site_fract_z
_atom_site_U_iso_or_equiv
_atom_site_thermal_displace_type
_atom_site_calc_flag
_atom_site_occupancy
_atom_site_type_symbol
O1 0.37609(6) 1.3514(2) 0.40559(6) 0.0264(3) Uani d 1 O
O2 0.35692(5) 1.0085(2) 0.37234(6) 0.0263(2) Uani d 1 O
O3 0.44683(7) 1.2764(3) 0.55187(7) 0.0417(4) Uani d 1 O
C1 0.37937(7) 1.1570(3) 0.42122(8) 0.0199(3) Uani d 1 C
C2 0.41498(7) 1.0954(3) 0.50852(8) 0.0237(3) Uani d 1 C
C3 0.36863(6) 0.9917(3) 0.54614(8) 0.0199(3) Uani d 1 C
C4 0.34460(8) 0.7867(3) 0.52392(9) 0.0271(3) Uani d 1 C
C5 0.30254(8) 0.6903(3) 0.55873(11) 0.0391(5) Uani d 1 C
C6 0.28475(8) 0.7958(4) 0.61612(11) 0.0424(5) Uani d 1 C
C7 0.30795(8) 0.9998(4) 0.63839(10) 0.0399(5) Uani d 1 C
C8 0.35007(7) 1.0984(3) 0.60372(9) 0.0270(3) Uani d 1 C
H3O 0.4329(10) 1.377(4) 0.5184(13) 0.030 Uiso d 1 H
H2 0.4520(10) 0.998(4) 0.5082(12) 0.030 Uiso d 1 H
H4 0.3556(10) 0.714(4) 0.4811(12) 0.030 Uiso d 1 H
H5 0.2864(10) 0.544(4) 0.5412(12) 0.030 Uiso d 1 H
H6 0.2537(10) 0.724(4) 0.6412(11) 0.030 Uiso d 1 H
H7 0.2955(10) 1.068(4) 0.6788(12) 0.030 Uiso d 1 H
H8 0.3675(10) 1.247(4) 0.6171(11) 0.030 Uiso d 1 H
O4 0.34996(5) 0.3972(2) 0.24814(6) 0.0211(2) Uani d 1 O
N1 0.16702(6) 0.6252(2) 0.00352(7) 0.0248(3) Uani d 1 N
N2 0.42981(5) 0.8283(2) 0.29556(6) 0.0166(2) Uani d 1 N
C9 0.26825(6) 0.6129(2) 0.15347(7) 0.0178(3) Uani d 1 C
C10 0.22121(7) 0.7829(3) 0.13545(8) 0.0190(3) Uani d 1 C
C11 0.22069(7) 0.9505(3) 0.18842(8) 0.0234(3) Uani d 1 C
C12 0.17379(8) 1.1084(3) 0.16643(10) 0.0282(3) Uani d 1 C
C13 0.12546(8) 1.1082(3) 0.08964(10) 0.0297(4) Uani d 1 C
C14 0.12464(7) 0.9492(3) 0.03761(9) 0.0268(3) Uani d 1 C
C15 0.17143(7) 0.7817(3) 0.05865(8) 0.0220(3) Uani d 1 C
C16 0.21079(7) 0.4705(3) 0.02383(8) 0.0239(3) Uani d 1 C
C17 0.26246(7) 0.4573(3) 0.09778(8) 0.0204(3) Uani d 1 C
C18 0.32665(6) 0.6086(2) 0.23064(7) 0.0165(3) Uani d 1 C
C19 0.38018(6) 0.7558(2) 0.21802(7) 0.0159(3) Uani d 1 C
C20 0.41851(7) 0.6586(3) 0.16698(8) 0.0187(3) Uani d 1 C
C21 0.49293(7) 0.6996(2) 0.20660(8) 0.0182(3) Uani d 1 C
C22 0.51708(7) 0.5817(3) 0.28603(9) 0.0225(3) Uani d 1 C
C23 0.47736(7) 0.6568(3) 0.33856(8) 0.0201(3) Uani d 1 C
C24 0.46784(7) 1.0124(2) 0.27826(8) 0.0196(3) Uani d 1 C
C25 0.50637(7) 0.9388(2) 0.22340(8) 0.0183(3) Uani d 1 C
C26 0.48947(8) 1.0690(3) 0.14861(8) 0.0244(3) Uani d 1 C
C27 0.53352(10) 1.1677(4) 0.12476(12) 0.0422(4) Uani d 1 C
H4O 0.3536(10) 0.376(4) 0.2992(13) 0.030 Uiso d 1 H
H2N 0.4061(10) 0.878(4) 0.3283(12) 0.030 Uiso d 1 H
H11 0.2553(10) 0.954(4) 0.2421(11) 0.030 Uiso d 1 H
H12 0.1747(10) 1.232(4) 0.2042(11) 0.030 Uiso d 1 H
H13 0.0926(10) 1.223(4) 0.0758(11) 0.030 Uiso d 1 H
H14 0.0916(10) 0.944(4) -0.0158(12) 0.030 Uiso d 1 H
H16 0.2074(10) 0.361(4) -0.0148(12) 0.030 Uiso d 1 H
H17 0.2917(10) 0.345(4) 0.1074(12) 0.030 Uiso d 1 H
H18 0.3124(10) 0.666(4) 0.2745(11) 0.030 Uiso d 1 H
H19 0.3589(10) 0.888(4) 0.1942(11) 0.030 Uiso d 1 H
H201 0.4032(10) 0.721(4) 0.1126(11) 0.030 Uiso d 1 H
H202 0.4086(10) 0.508(4) 0.1597(12) 0.030 Uiso d 1 H
H21 0.5162(10) 0.655(4) 0.1717(11) 0.030 Uiso d 1 H
H221 0.5633(10) 0.605(4) 0.3128(11) 0.030 Uiso d 1 H
H222 0.5095(10) 0.424(4) 0.2752(12) 0.030 Uiso d 1 H
H231 0.4514(10) 0.543(4) 0.3541(11) 0.030 Uiso d 1 H
H232 0.5072(10) 0.728(4) 0.3884(11) 0.030 Uiso d 1 H
H241 0.4344(10) 1.126(4) 0.2550(11) 0.030 Uiso d 1 H
H242 0.4981(10) 1.064(4) 0.3286(12) 0.030 Uiso d 1 H
H25 0.5542(10) 0.954(4) 0.2520(11) 0.030 Uiso d 1 H
H26 0.4423(10) 1.081(4) 0.1157(11) 0.030 Uiso d 1 H
H271 0.5787(10) 1.153(4) 0.1566(11) 0.030 Uiso d 1 H
H272 0.5204(10) 1.243(4) 0.0745(11) 0.030 Uiso d 1 H

loop_
_atom_type_symbol
_atom_type_description
_atom_type_scat_dispersion_real
_atom_type_scat_dispersion_imag
_atom_type_scat_source
C C 0.0181 0.0091 'International Tables Vol C Tables 4.2.6.8 and 6.1.1.4'
H H 0.0000 0.0000 'International Tables Vol C Tables 4.2.6.8 and 6.1.1.4'
O O 0.0492 0.0322 'International Tables Vol C Tables 4.2.6.8 and 6.1.1.4'
N N 0.0311 0.0180 'International Tables Vol C Tables 4.2.6.8 and 6.1.1.4'

loop_
_geom_angle_atom_site_label_1
_geom_angle_atom_site_label_2
_geom_angle_atom_site_label_3
_geom_angle
_geom_angle_publ_flag
C2 O3 H3O 102.6(15) ?
O1 C1 O2 126.06(14) yes
O1 C1 C2 116.35(14) yes
O2 C1 C2 117.59(15) yes
O3 C2 C3 111.69(12) yes
O3 C2 C1 109.83(14) yes
C3 C2 C1 112.25(11) yes
O3 C2 H2 104.6(12) ?
C3 C2 H2 112.0(13) ?
C1 C2 H2 106.0(11) ?
C8 C3 C4 119.10(15) yes
C8 C3 C2 120.62(15) yes
C4 C3 C2 120.28(14) yes
C5 C4 C3 120.5(2) yes
C5 C4 H4 120.1(13) ?
C3 C4 H4 119.3(13) ?
C6 C5 C4 120.2(2) yes
C6 C5 H5 121.7(12) ?
C4 C5 H5 118.1(13) ?
C5 C6 C7 119.9(2) yes
C5 C6 H6 119.5(13) ?
C7 C6 H6 120.6(12) ?
C6 C7 C8 120.4(2) yes
C6 C7 H7 118.2(14) ?
C8 C7 H7 121.4(14) ?
C3 C8 C7 119.9(2) yes
C3 C8 H8 116.7(12) ?
C7 C8 H8 123.4(12) ?
C18 O4 H4O 105.6(15) ?
C16 N1 C15 117.23(12) ?
C24 N2 C23 109.51(11) yes
C24 N2 C19 107.93(10) yes
C23 N2 C19 113.84(11) yes
C24 N2 H2N 108.0(14) ?
C23 N2 H2N 109.4(13) ?
C19 N2 H2N 107.9(12) ?
C17 C9 C10 118.75(12) ?
C17 C9 C18 119.61(13) yes
C10 C9 C18 121.53(13) yes
C11 C10 C9 124.38(12) ?
C11 C10 C15 118.37(13) ?
C9 C10 C15 117.25(13) ?
C12 C11 C10 120.78(13) ?
C12 C11 H11 120.0(13) ?
C10 C11 H11 119.2(13) ?
C11 C12 C13 120.4(2) ?
C11 C12 H12 120.4(11) ?
C13 C12 H12 119.1(11) ?
C14 C13 C12 120.1(2) ?
C14 C13 H13 121.4(11) ?
C12 C13 H13 118.5(11) ?
C13 C14 C15 121.07(14) ?
C13 C14 H14 121.9(13) ?
C15 C14 H14 117.0(13) ?
N1 C15 C14 117.84(12) ?
N1 C15 C10 122.94(14) ?
C14 C15 C10 119.22(14) ?
N1 C16 C17 124.46(14) ?
N1 C16 H16 117.0(13) ?
C17 C16 H16 118.5(13) ?
C9 C17 C16 119.36(14) ?
C9 C17 H17 121.1(13) ?
C16 C17 H17 119.5(13) ?
O4 C18 C9 109.87(11) yes
O4 C18 C19 111.64(11) yes
C9 C18 C19 106.47(10) yes
O4 C18 H18 110.0(13) ?
C9 C18 H18 109.3(11) ?
C19 C18 H18 109.5(13) ?
N2 C19 C20 108.13(10) yes
N2 C19 C18 112.17(10) yes
C20 C19 C18 114.49(12) yes
N2 C19 H19 103.3(12) ?
C20 C19 H19 110.0(12) ?
C18 C19 H19 108.1(13) ?
C21 C20 C19 109.59(11) ?
C21 C20 H201 109.9(12) ?
C19 C20 H201 110.6(12) ?
C21 C20 H202 111.9(12) ?
C19 C20 H202 109.3(12) ?
H201 C20 H202 105.6(17) ?
C22 C21 C20 109.09(12) ?
C22 C21 C25 107.88(11) ?
C20 C21 C25 110.60(12) ?
C22 C21 H21 111.9(13) ?
C20 C21 H21 109.6(12) ?
C25 C21 H21 107.8(14) ?
C21 C22 C23 109.41(12) ?
C21 C22 H221 111.5(13) ?
C23 C22 H221 109.8(12) ?
C21 C22 H222 108.2(12) ?
C23 C22 H222 109.4(12) ?
H221 C22 H222 108.5(19) ?
N2 C23 C22 109.03(10) ?
N2 C23 H231 108.0(12) ?
C22 C23 H231 115.0(12) ?
N2 C23 H232 105.0(13) ?
C22 C23 H232 110.9(11) ?
H231 C23 H232 108.4(16) ?
N2 C24 C25 109.79(12) ?
N2 C24 H241 105.9(12) ?
C25 C24 H241 114.2(11) ?
N2 C24 H242 107.8(13) ?
C25 C24 H242 110.7(12) ?
H241 C24 H242 108.2(17) ?
C26 C25 C21 112.49(12) ?
C26 C25 C24 112.21(12) ?
C21 C25 C24 108.12(12) ?
C26 C25 H25 108.1(12) ?
C21 C25 H25 107.0(14) ?
C24 C25 H25 108.7(12) ?
C27 C26 C25 123.9(2) yes
C27 C26 H26 118.3(12) ?
C25 C26 H26 117.8(12) ?
C26 C27 H271 117.1(13) ?
C26 C27 H272 120.7(12) ?
H271 C27 H272 122.0(18) ?

loop_
_geom_bond_atom_site_label_1
_geom_bond_atom_site_label_2
_geom_bond_distance
_geom_bond_publ_flag
O1 C1 1.249(2) yes
O2 C1 1.259(2) yes
O3 C2 1.416(2) yes
O3 H3O 0.85(2) ?
C1 C2 1.541(2) yes
C2 C3 1.516(2) yes
C2 H2 1.00(2) ?
C3 C8 1.390(2) yes
C3 C4 1.394(2) yes
C4 C5 1.390(2) yes
C4 H4 0.98(2) ?
C5 C6 1.375(3) yes
C5 H5 0.99(2) ?
C6 C7 1.383(4) yes
C6 H6 1.02(2) ?
C7 C8 1.395(3) yes
C7 H7 0.95(2) ?
C8 H8 1.00(2) ?
O4 C18 1.416(2) yes
O4 H4O 0.90(2) ?
N1 C16 1.314(2) ?
N1 C15 1.372(2) ?
N2 C24 1.503(2) yes
N2 C23 1.506(2) yes
N2 C19 1.510(2) yes
N2 H2N 0.94(2) ?
C9 C17 1.369(2) ?
C9 C10 1.429(2) ?
C9 C18 1.524(2) yes
C10 C11 1.417(2) ?
C10 C15 1.431(2) ?
C11 C12 1.372(2) ?
C11 H11 1.00(2) ?
C12 C13 1.418(2) ?
C12 H12 1.02(2) ?
C13 C14 1.360(3) ?
C13 H13 0.98(2) ?
C14 C15 1.414(2) ?
C14 H14 0.98(2) ?
C16 C17 1.417(2) ?
C16 H16 0.96(2) ?
C17 H17 0.92(2) ?
C18 C19 1.545(2) yes
C18 H18 1.00(2) ?
C19 C20 1.540(2) ?
C19 H19 0.97(2) ?
C20 C21 1.536(2) ?
C20 H201 1.00(2) ?
C20 H202 0.97(3) ?
C21 C22 1.530(2) ?
C21 C25 1.540(2) ?
C21 H21 0.96(2) ?
C22 C23 1.533(2) ?
C22 H221 0.96(2) ?
C22 H222 1.01(2) ?
C23 H231 1.00(2) ?
C23 H232 1.01(2) ?
C24 C25 1.545(2) ?
C24 H241 1.00(2) ?
C24 H242 0.97(2) ?
C25 C26 1.504(2) yes
C25 H25 0.99(2) ?
C26 C27 1.311(3) yes
C26 H26 0.99(2) ?
C27 H271 0.95(2) ?
C27 H272 0.97(2) ?

loop_
_geom_torsion_atom_site_label_1
_geom_torsion_atom_site_label_2
_geom_torsion_atom_site_label_3
_geom_torsion_atom_site_label_4
_geom_torsion
_geom_torsion_publ_flag
O1 C1 C2 O3 -9.6(2) yes
O1 C1 C2 C3 115.3(2) yes
C1 C2 C3 C4 71.0(2) yes
O3 C2 C3 C4 -165.10(13) yes
C10 C9 C18 O4 157.88(12) yes
C17 C9 C18 O4 -25.9(2) yes
C17 C9 C18 C19 95.1(2) yes
C10 C9 C18 C19 -81.06(15) yes
C9 C18 C19 N2 160.05(12) yes
C9 C18 C19 C20 -76.25(14) yes
O4 C18 C19 C20 43.66(14) yes
O4 C18 C19 N2 -80.04(14) yes
C25 C21 N2 C24 -0.51(9) yes
C25 C21 N2 C19 116.43(10) yes
C25 C21 N2 C23 -119.57(10) yes
C20 C21 N2 C19 -5.22(10) yes
C20 C21 N2 C23 118.78(11) yes
C20 C21 N2 C24 -122.16(11) yes
C22 C21 N2 C23 -1.42(10) yes
C22 C21 N2 C24 117.65(11) yes
C22 C21 N2 C19 -125.41(11) yes
C24 C25 C26 C27 125.4(2) yes

loop_
_cod_related_entry_id
_cod_related_entry_database
_cod_related_entry_code
1 ChemSpider 21188580
